data_7040301
loop_
_publ_author_name
'Annibale, Vincent T.'
'Ostapowicz, Thomas G.'
'Westhues, Stefan'
'Wambach, Truman C.'
'Fryzuk, Michael D.'

_publ_section_title
;
 Synthesis of a sterically bulky diphosphine synthon and Ru(ii) complexes
 of a cooperative tridentate enamide-diphosphine ligand platform.
;
_journal_issue 40
_journal_name_full 'Dalton transactions (Cambridge, England : 2003)'
_journal_page_first 16011
_journal_page_last 16025
_journal_paper_doi 10.1039/c6dt02352e
_journal_volume 45
_journal_year 2016
_chemical_formula_sum 'C33 H57 N O2 P2 Ru'
_chemical_formula_weight 662.80
_chemical_name_systematic
;
 ?
;
_chemical_properties_physical ', Air-sensitive,Moisture-sensitive'
_space_group_crystal_system monoclinic
_space_group_IT_number 14
_space_group_name_Hall '-P 2ybc'
_space_group_name_H-M_alt 'P 1 21/c 1'
_symmetry_space_group_name_Hall '-P 2ybc'
_symmetry_space_group_name_H-M 'P 1 21/c 1'
_atom_sites_solution_hydrogens mixed
_audit_creation_method SHELXL-2013
_audit_update_record
;
2016-06-07 deposited with the CCDC.
2016-08-11 downloaded from the CCDC.
;
_cell_angle_alpha 90
_cell_angle_beta 108.632(15)
_cell_angle_gamma 90
_cell_formula_units_Z 4
_cell_length_a 22.485(5)
_cell_length_b 9.699(2)
_cell_length_c 16.385(4)
_cell_measurement_reflns_used 10274
_cell_measurement_temperature 100(2)
_cell_measurement_theta_max 30.720
_cell_measurement_theta_min 0.956
_cell_volume 3386.0(14)
_computing_structure_refinement 'SHELXL-2013 (Sheldrick, 2013)'
_diffrn_ambient_temperature 100(2)
_diffrn_detector_area_resol_mean 7.9
_diffrn_measured_fraction_theta_full 0.992
_diffrn_measured_fraction_theta_max 0.976
_diffrn_measurement_device_type 'Bruker APEX II area detector'
_diffrn_measurement_method '\w and \f scans'
_diffrn_radiation_type MoK\a
_diffrn_radiation_wavelength 0.71073
_diffrn_reflns_av_R_equivalents 0.1042
_diffrn_reflns_av_unetI/netI 0.1192
_diffrn_reflns_Laue_measured_fraction_full 0.992
_diffrn_reflns_Laue_measured_fraction_max 0.976
_diffrn_reflns_limit_h_max 31
_diffrn_reflns_limit_h_min -25
_diffrn_reflns_limit_k_max 13
_diffrn_reflns_limit_k_min -13
_diffrn_reflns_limit_l_max 23
_diffrn_reflns_limit_l_min -23
_diffrn_reflns_number 37794
_diffrn_reflns_point_group_measured_fraction_full 0.992
_diffrn_reflns_point_group_measured_fraction_max 0.976
_diffrn_reflns_theta_full 25.242
_diffrn_reflns_theta_max 30.720
_diffrn_reflns_theta_min 0.956
_diffrn_source 'microfocus sealed X-ray tube'
_exptl_absorpt_coefficient_mu 0.586
_exptl_absorpt_correction_T_max 0.7461
_exptl_absorpt_correction_T_min 0.5185
_exptl_absorpt_correction_type multi-scan
_exptl_absorpt_process_details 'Bruker Apex 2'
_exptl_crystal_colour Yellow-Green
_exptl_crystal_density_diffrn 1.300
_exptl_crystal_description Block
_exptl_crystal_F_000 1408
_exptl_crystal_size_max 0.230
_exptl_crystal_size_mid 0.150
_exptl_crystal_size_min 0.120
_refine_diff_density_max 1.978
_refine_diff_density_min -2.681
_refine_diff_density_rms 0.164
_refine_ls_extinction_method none
_refine_ls_goodness_of_fit_ref 0.978
_refine_ls_hydrogen_treatment mixed
_refine_ls_matrix_type full
_refine_ls_number_parameters 377
_refine_ls_number_reflns 10274
_refine_ls_number_restraints 0
_refine_ls_restrained_S_all 0.978
_refine_ls_R_factor_all 0.1017
_refine_ls_R_factor_gt 0.0561
_refine_ls_shift/su_max 0.002
_refine_ls_shift/su_mean 0.000
_refine_ls_structure_factor_coef Fsqd
_refine_ls_weighting_details 'w=1/[\s^2^(Fo^2^)+(0.0607P)^2^] where P=(Fo^2^+2Fc^2^)/3'
_refine_ls_weighting_scheme calc
_refine_ls_wR_factor_gt 0.1123
_refine_ls_wR_factor_ref 0.1424
_reflns_Friedel_coverage 0.000
_reflns_number_gt 6614
_reflns_number_total 10274
_reflns_threshold_expression 'I > 2\s(I)'
_cod_data_source_file c6dt02352e2.cif
_cod_data_source_block 9
_cod_depositor_comments
;
The following automatic conversions were performed:

'_exptl_absorpt_correction_type' value 'Multi-Scan' changed to
'multi-scan' according to
/usr/data/users/saulius/crontab/automatic-downloads/rss-feeds/RSC/lib/dictionaries/cif_core.dic
dictionary named 'cif_core.dic' version 2.4.2 from 2011-04-26.

Automatic conversion script
Id: cif_fix_values 4268 2015-11-12 08:31:59Z antanas 

 Adding full bibliography for 7040297--7040304.cif.
;
_cod_original_cell_volume 3385.9(15)
_cod_database_code 7040301
_shelx_space_group_comment
;
The symmetry employed for this shelxl refinement is uniquely defined
by the following loop, which should always be used as a source of
symmetry information in preference to the above space-group names.
They are only intended as comments.
;
_shelx_estimated_absorpt_t_min 0.877
_shelx_estimated_absorpt_t_max 0.933
_shelxl_version_number 2013-4

loop_
_space_group_symop_operation_xyz
'x, y, z'
'-x, y+1/2, -z+1/2'
'-x, -y, -z'
'x, -y-1/2, z-1/2'

loop_
_atom_site_label
_atom_site_type_symbol
_atom_site_fract_x
_atom_site_fract_y
_atom_site_fract_z
_atom_site_U_iso_or_equiv
_atom_site_adp_type
_atom_site_occupancy
_atom_site_site_symmetry_order
_atom_site_calc_flag
_atom_site_refinement_flags_posn
_atom_site_refinement_flags_adp
Ru1 Ru 0.66431(2) 0.52036(3) 0.26078(2) 0.01580(8) Uani 1 1 d . .
P1 P 0.63459(4) 0.29062(8) 0.21084(6) 0.01717(19) Uani 1 1 d . .
P2 P 0.72882(4) 0.51196(8) 0.17014(6) 0.01647(18) Uani 1 1 d . .
N1 N 0.83203(13) 0.6292(3) 0.34944(19) 0.0208(7) Uani 1 1 d . .
O1 O 0.62294(14) 0.5048(3) 0.4199(2) 0.0382(7) Uani 1 1 d . .
O2 O 0.55750(12) 0.7096(3) 0.15874(19) 0.0377(7) Uani 1 1 d . .
C1 C 0.63562(16) 0.5117(3) 0.3578(3) 0.0240(8) Uani 1 1 d . .
C2 C 0.59669(15) 0.6333(3) 0.1927(2) 0.0226(7) Uani 1 1 d . .
C3 C 0.64955(16) 0.1524(3) 0.2969(2) 0.0278(8) Uani 1 1 d . .
C4 C 0.71013(18) 0.1905(4) 0.3696(3) 0.0361(10) Uani 1 1 d . .
H4A H 0.7028 0.2734 0.3992 0.054 Uiso 1 1 calc R U
H4B H 0.7438 0.2082 0.3450 0.054 Uiso 1 1 calc R U
H4C H 0.7223 0.1140 0.4107 0.054 Uiso 1 1 calc R U
C5 C 0.6603(2) 0.0085(4) 0.2656(3) 0.0418(12) Uani 1 1 d . .
H5A H 0.6649 -0.0585 0.3121 0.063 Uiso 1 1 calc R U
H5B H 0.6986 0.0090 0.2491 0.063 Uiso 1 1 calc R U
H5C H 0.6244 -0.0172 0.2158 0.063 Uiso 1 1 calc R U
C6 C 0.59605(19) 0.1479(4) 0.3356(3) 0.0365(10) Uani 1 1 d . .
H6A H 0.6075 0.0861 0.3855 0.055 Uiso 1 1 calc R U
H6B H 0.5578 0.1139 0.2923 0.055 Uiso 1 1 calc R U
H6C H 0.5886 0.2408 0.3537 0.055 Uiso 1 1 calc R U
C7 C 0.55277(16) 0.2636(4) 0.1328(2) 0.0246(8) Uani 1 1 d . .
C8 C 0.55013(17) 0.3402(4) 0.0500(2) 0.0339(9) Uani 1 1 d . .
H8A H 0.5759 0.2915 0.0211 0.051 Uiso 1 1 calc R U
H8B H 0.5661 0.4341 0.0642 0.051 Uiso 1 1 calc R U
H8C H 0.5066 0.3440 0.0117 0.051 Uiso 1 1 calc R U
C9 C 0.50416(16) 0.3284(4) 0.1692(3) 0.0360(10) Uani 1 1 d . .
H9A H 0.5162 0.4238 0.1865 0.054 Uiso 1 1 calc R U
H9B H 0.5026 0.2754 0.2194 0.054 Uiso 1 1 calc R U
H9C H 0.4628 0.3272 0.1250 0.054 Uiso 1 1 calc R U
C10 C 0.53486(18) 0.1125(4) 0.1077(3) 0.0375(10) Uani 1 1 d . .
H10A H 0.4943 0.1095 0.0617 0.056 Uiso 1 1 calc R U
H10B H 0.5317 0.0621 0.1580 0.056 Uiso 1 1 calc R U
H10C H 0.5671 0.0698 0.0875 0.056 Uiso 1 1 calc R U
C11 C 0.68919(15) 0.2387(3) 0.1515(2) 0.0242(8) Uani 1 1 d . .
H11A H 0.7282 0.2016 0.1931 0.029 Uiso 1 1 calc R U
H11B H 0.6695 0.1639 0.1106 0.029 Uiso 1 1 calc R U
C12 C 0.70603(15) 0.3571(3) 0.1020(2) 0.0219(7) Uani 1 1 d . .
H12A H 0.6695 0.3790 0.0509 0.026 Uiso 1 1 calc R U
H12B H 0.7412 0.3289 0.0816 0.026 Uiso 1 1 calc R U
C13 C 0.72487(15) 0.6561(3) 0.0919(2) 0.0210(7) Uani 1 1 d . .
C14 C 0.73969(19) 0.7896(4) 0.1437(3) 0.0338(9) Uani 1 1 d . .
H14A H 0.7358 0.8677 0.1045 0.051 Uiso 1 1 calc R U
H14B H 0.7826 0.7855 0.1839 0.051 Uiso 1 1 calc R U
H14C H 0.7101 0.8012 0.1761 0.051 Uiso 1 1 calc R U
C15 C 0.77253(17) 0.6374(4) 0.0439(3) 0.0309(9) Uani 1 1 d . .
H15A H 0.7671 0.7111 0.0011 0.046 Uiso 1 1 calc R U
H15B H 0.7659 0.5478 0.0147 0.046 Uiso 1 1 calc R U
H15C H 0.8151 0.6415 0.0850 0.046 Uiso 1 1 calc R U
C16 C 0.65856(16) 0.6653(4) 0.0268(3) 0.0347(9) Uani 1 1 d . .
H16A H 0.6280 0.6749 0.0577 0.052 Uiso 1 1 calc R U
H16B H 0.6495 0.5813 -0.0083 0.052 Uiso 1 1 calc R U
H16C H 0.6558 0.7455 -0.0105 0.052 Uiso 1 1 calc R U
C17 C 0.81186(15) 0.4857(3) 0.2210(2) 0.0178(7) Uani 1 1 d . .
C18 C 0.85142(15) 0.3902(4) 0.1844(2) 0.0244(8) Uani 1 1 d . .
H18A H 0.8433 0.2922 0.1940 0.029 Uiso 1 1 calc R U
H18B H 0.8423 0.4059 0.1219 0.029 Uiso 1 1 calc R U
C19 C 0.91898(16) 0.4296(4) 0.2344(3) 0.0316(9) Uani 1 1 d . .
H19A H 0.9462 0.3469 0.2469 0.038 Uiso 1 1 calc R U
H19B H 0.9356 0.4958 0.2010 0.038 Uiso 1 1 calc R U
C20 C 0.91641(15) 0.4949(4) 0.3171(2) 0.0232(8) Uani 1 1 d . .
H20A H 0.9456 0.5740 0.3337 0.028 Uiso 1 1 calc R U
H20B H 0.9271 0.4270 0.3647 0.028 Uiso 1 1 calc R U
C21 C 0.84855(14) 0.5422(3) 0.2952(2) 0.0178(7) Uani 1 1 d . .
C22 C 0.87361(13) 0.6776(3) 0.4290(2) 0.0186(7) Uani 1 1 d . .
C23 C 0.89379(14) 0.8161(3) 0.4342(2) 0.0196(7) Uani 1 1 d . .
C24 C 0.93404(14) 0.8633(3) 0.5124(2) 0.0237(8) Uani 1 1 d . .
H24 H 0.9479 0.9564 0.5176 0.028 Uiso 1 1 calc R U
C25 C 0.95399(15) 0.7774(3) 0.5822(2) 0.0249(8) Uani 1 1 d . .
H25 H 0.9821 0.8109 0.6349 0.030 Uiso 1 1 calc R U
C26 C 0.93344(15) 0.6419(4) 0.5764(2) 0.0227(7) Uani 1 1 d . .
H26 H 0.9473 0.5840 0.6257 0.027 Uiso 1 1 calc R U
C27 C 0.89316(14) 0.5896(3) 0.5003(2) 0.0201(7) Uani 1 1 d . .
C28 C 0.87195(15) 0.9104(4) 0.3565(2) 0.0259(8) Uani 1 1 d . .
H28 H 0.8281 0.8832 0.3227 0.031 Uiso 1 1 calc R U
C29 C 0.91271(19) 0.8910(5) 0.2985(3) 0.0416(10) Uani 1 1 d . .
H29A H 0.9567 0.9095 0.3315 0.062 Uiso 1 1 calc R U
H29B H 0.8990 0.9549 0.2498 0.062 Uiso 1 1 calc R U
H29C H 0.9086 0.7960 0.2770 0.062 Uiso 1 1 calc R U
C30 C 0.87096(18) 1.0634(4) 0.3799(3) 0.0356(9) Uani 1 1 d . .
H30A H 0.8463 1.0752 0.4191 0.053 Uiso 1 1 calc R U
H30B H 0.8520 1.1173 0.3275 0.053 Uiso 1 1 calc R U
H30C H 0.9140 1.0954 0.4082 0.053 Uiso 1 1 calc R U
C31 C 0.86837(15) 0.4424(3) 0.4977(2) 0.0222(7) Uani 1 1 d . .
H31 H 0.8524 0.4131 0.4360 0.027 Uiso 1 1 calc R U
C32 C 0.81311(16) 0.4388(4) 0.5331(3) 0.0289(8) Uani 1 1 d . .
H32A H 0.8272 0.4690 0.5933 0.043 Uiso 1 1 calc R U
H32B H 0.7968 0.3445 0.5295 0.043 Uiso 1 1 calc R U
H32C H 0.7799 0.5006 0.4990 0.043 Uiso 1 1 calc R U
C33 C 0.91988(16) 0.3398(4) 0.5458(3) 0.0320(9) Uani 1 1 d . .
H33A H 0.9557 0.3482 0.5244 0.048 Uiso 1 1 calc R U
H33B H 0.9033 0.2456 0.5360 0.048 Uiso 1 1 calc R U
H33C H 0.9334 0.3602 0.6076 0.048 Uiso 1 1 calc R U
H1A H 0.7988(15) 0.635(3) 0.344(2) 0.009(9) Uiso 1 1 d . .
H1 H 0.7234(15) 0.456(3) 0.326(2) 0.022(9) Uiso 1 1 d . .
H2 H 0.7033(18) 0.661(4) 0.306(3) 0.052(13) Uiso 1 1 d . .

loop_
_atom_site_aniso_label
_atom_site_aniso_U_11
_atom_site_aniso_U_22
_atom_site_aniso_U_33
_atom_site_aniso_U_23
_atom_site_aniso_U_13
_atom_site_aniso_U_12
Ru1 0.01129(13) 0.01777(12) 0.01742(14) -0.00367(10) 0.00326(10) -0.00115(9)
P1 0.0168(4) 0.0151(4) 0.0192(5) -0.0010(3) 0.0053(3) -0.0006(3)
P2 0.0121(4) 0.0202(4) 0.0155(4) -0.0037(3) 0.0021(3) -0.0025(3)
N1 0.0067(13) 0.0308(15) 0.0222(16) -0.0086(12) 0.0006(12) -0.0004(11)
O1 0.0491(19) 0.0443(17) 0.0294(17) -0.0084(13) 0.0239(15) -0.0074(13)
O2 0.0347(15) 0.0357(15) 0.0420(18) 0.0067(13) 0.0113(14) 0.0159(12)
C1 0.0172(17) 0.0249(17) 0.028(2) -0.0077(15) 0.0054(15) -0.0014(13)
C2 0.0194(17) 0.0230(16) 0.026(2) 0.0001(14) 0.0079(15) -0.0013(13)
C3 0.0295(19) 0.0198(16) 0.030(2) 0.0065(15) 0.0043(17) 0.0043(14)
C4 0.040(2) 0.0311(19) 0.029(2) 0.0081(17) -0.0003(18) 0.0083(17)
C5 0.057(3) 0.0193(17) 0.047(3) 0.0051(17) 0.013(2) 0.0047(17)
C6 0.050(3) 0.0280(19) 0.034(2) 0.0044(17) 0.017(2) -0.0081(18)
C7 0.0218(17) 0.0294(17) 0.0187(18) -0.0051(14) 0.0012(14) -0.0089(14)
C8 0.0241(19) 0.045(2) 0.025(2) 0.0000(18) -0.0033(16) -0.0053(16)
C9 0.0172(18) 0.045(2) 0.042(3) -0.006(2) 0.0035(17) -0.0028(16)
C10 0.036(2) 0.039(2) 0.037(2) -0.0163(19) 0.0105(19) -0.0182(18)
C11 0.0219(17) 0.0181(15) 0.031(2) -0.0061(14) 0.0066(16) -0.0009(13)
C12 0.0175(16) 0.0263(16) 0.0206(19) -0.0056(14) 0.0040(14) -0.0027(13)
C13 0.0215(17) 0.0263(16) 0.0148(17) 0.0025(13) 0.0052(14) -0.0022(13)
C14 0.047(2) 0.0221(17) 0.033(2) 0.0006(16) 0.013(2) -0.0059(16)
C15 0.033(2) 0.034(2) 0.029(2) -0.0005(17) 0.0144(18) -0.0071(16)
C16 0.027(2) 0.042(2) 0.030(2) 0.0141(18) 0.0022(17) 0.0006(17)
C17 0.0142(15) 0.0199(14) 0.0198(18) -0.0022(13) 0.0064(13) -0.0008(12)
C18 0.0198(17) 0.0295(17) 0.025(2) -0.0057(15) 0.0081(15) 0.0034(14)
C19 0.0161(17) 0.045(2) 0.031(2) -0.0098(18) 0.0029(16) 0.0052(15)
C20 0.0113(15) 0.0366(19) 0.0196(18) -0.0036(14) 0.0022(13) 0.0023(13)
C21 0.0103(15) 0.0219(15) 0.0209(18) -0.0008(13) 0.0047(13) -0.0007(12)
C22 0.0078(14) 0.0258(16) 0.0209(18) -0.0058(13) 0.0029(13) -0.0016(12)
C23 0.0110(15) 0.0252(16) 0.0228(18) -0.0037(14) 0.0056(14) -0.0028(12)
C24 0.0141(16) 0.0240(16) 0.029(2) -0.0064(14) 0.0020(15) -0.0053(13)
C25 0.0174(17) 0.0292(18) 0.0236(19) -0.0078(15) 0.0003(15) -0.0014(13)
C26 0.0158(16) 0.0305(17) 0.0204(18) -0.0037(14) 0.0037(14) -0.0004(13)
C27 0.0128(15) 0.0239(16) 0.0229(18) -0.0055(14) 0.0048(14) -0.0009(12)
C28 0.0168(16) 0.0311(18) 0.026(2) 0.0007(15) 0.0018(15) -0.0039(14)
C29 0.047(3) 0.048(3) 0.035(3) 0.006(2) 0.021(2) 0.002(2)
C30 0.034(2) 0.0322(19) 0.039(3) 0.0024(18) 0.0093(19) 0.0005(17)
C31 0.0197(17) 0.0241(16) 0.0222(19) -0.0017(14) 0.0059(15) -0.0027(13)
C32 0.0235(18) 0.0318(18) 0.030(2) 0.0014(16) 0.0073(16) -0.0051(15)
C33 0.028(2) 0.0253(18) 0.041(3) -0.0007(17) 0.0085(18) 0.0001(15)

loop_
_atom_type_symbol
_atom_type_description
_atom_type_scat_dispersion_real
_atom_type_scat_dispersion_imag
_atom_type_scat_source
C C 0.0033 0.0016 'International Tables Vol C Tables 4.2.6.8 and 6.1.1.4'
H H 0.0000 0.0000 'International Tables Vol C Tables 4.2.6.8 and 6.1.1.4'
N N 0.0061 0.0033 'International Tables Vol C Tables 4.2.6.8 and 6.1.1.4'
O O 0.0106 0.0060 'International Tables Vol C Tables 4.2.6.8 and 6.1.1.4'
P P 0.1023 0.0942 'International Tables Vol C Tables 4.2.6.8 and 6.1.1.4'
Ru Ru -1.2594 0.8363 'International Tables Vol C Tables 4.2.6.8 and 6.1.1.4'

loop_
_geom_angle_atom_site_label_1
_geom_angle_atom_site_label_2
_geom_angle_atom_site_label_3
_geom_angle
C1 Ru1 C2 95.39(15)
C1 Ru1 P2 163.00(11)
C2 Ru1 P2 100.62(11)
C1 Ru1 P1 96.46(10)
C2 Ru1 P1 104.48(10)
P2 Ru1 P1 85.08(3)
C11 P1 C7 105.66(16)
C11 P1 C3 101.93(16)
C7 P1 C3 107.92(16)
C11 P1 Ru1 105.76(10)
C7 P1 Ru1 117.69(11)
C3 P1 Ru1 116.12(12)
C17 P2 C12 102.19(15)
C17 P2 C13 103.69(15)
C12 P2 C13 104.43(17)
C17 P2 Ru1 117.57(12)
C12 P2 Ru1 107.35(11)
C13 P2 Ru1 119.57(11)
C21 N1 C22 124.6(3)
O1 C1 Ru1 174.8(3)
O2 C2 Ru1 173.3(3)
C6 C3 C5 110.0(3)
C6 C3 C4 107.7(3)
C5 C3 C4 106.3(3)
C6 C3 P1 110.6(2)
C5 C3 P1 113.9(3)
C4 C3 P1 108.0(2)
C8 C7 C9 108.3(3)
C8 C7 C10 107.0(3)
C9 C7 C10 109.5(3)
C8 C7 P1 106.6(2)
C9 C7 P1 109.8(2)
C10 C7 P1 115.3(3)
C12 C11 P1 113.1(2)
C11 C12 P2 111.1(2)
C14 C13 C15 108.8(3)
C14 C13 C16 109.2(3)
C15 C13 C16 109.5(3)
C14 C13 P2 107.3(2)
C15 C13 P2 112.0(2)
C16 C13 P2 109.9(2)
C21 C17 C18 109.5(3)
C21 C17 P2 127.2(3)
C18 C17 P2 123.3(2)
C19 C18 C17 104.0(3)
C20 C19 C18 105.6(3)
C19 C20 C21 103.7(3)
C17 C21 N1 128.7(3)
C17 C21 C20 111.6(3)
N1 C21 C20 119.7(3)
C27 C22 C23 121.4(3)
C27 C22 N1 120.2(3)
C23 C22 N1 118.3(3)
C24 C23 C22 118.1(3)
C24 C23 C28 121.1(3)
C22 C23 C28 120.8(3)
C25 C24 C23 120.8(3)
C24 C25 C26 120.5(3)
C27 C26 C25 121.1(3)
C26 C27 C22 118.0(3)
C26 C27 C31 119.7(3)
C22 C27 C31 122.2(3)
C23 C28 C29 110.5(3)
C23 C28 C30 113.6(3)
C29 C28 C30 109.5(3)
C27 C31 C32 110.1(3)
C27 C31 C33 112.4(3)
C32 C31 C33 111.1(3)

loop_
_geom_bond_atom_site_label_1
_geom_bond_atom_site_label_2
_geom_bond_distance
Ru1 C1 1.898(4)
Ru1 C2 1.916(3)
Ru1 P2 2.3861(11)
Ru1 P1 2.3941(10)
P1 C11 1.862(3)
P1 C7 1.894(3)
P1 C3 1.896(4)
P2 C17 1.803(3)
P2 C12 1.844(3)
P2 C13 1.879(3)
N1 C21 1.361(4)
N1 C22 1.420(4)
O1 C1 1.144(5)
O2 C2 1.149(4)
C3 C6 1.530(5)
C3 C5 1.532(5)
C3 C4 1.541(5)
C7 C8 1.531(5)
C7 C9 1.537(5)
C7 C10 1.540(5)
C11 C12 1.522(5)
C13 C14 1.526(5)
C13 C15 1.530(5)
C13 C16 1.534(5)
C17 C21 1.348(5)
C17 C18 1.533(4)
C18 C19 1.526(5)
C19 C20 1.513(5)
C20 C21 1.523(4)
C22 C27 1.399(5)
C22 C23 1.411(4)
C23 C24 1.389(5)
C23 C28 1.516(5)
C24 C25 1.369(5)
C25 C26 1.386(5)
C26 C27 1.383(5)
C27 C31 1.528(5)
C28 C29 1.529(5)
C28 C30 1.534(5)
C31 C32 1.530(5)
C31 C33 1.539(5)
